data_9003673
loop_
_publ_author_name
'Oberti, R.'
'Camara, F.'
'Ottolini, L.'

_publ_section_title
;Clinoholmquistite discredited: The new amphibole end-member
 fluoro-sodic-pedrizite sample from Tastyg spodumene deposit, Tuva, Siberia,
 Russia
;
_journal_name_full 'American Mineralogist'
_journal_page_first 732
_journal_page_last 736
_journal_paper_doi 10.2138/am.2005.1763
_journal_volume 90
_journal_year 2005
_chemical_formula_sum
;Al0.144 B0.008 Ca1.85 F0.33 Fe0.18 H1.67 K0.1 Mg4.75 Mn0.01 Na0.31 O23.67
 Si7.928 Ti0.01 Zn0.01
;
_chemical_name_mineral Tremolite
_space_group_IT_number 12
_symmetry_space_group_name_Hall '-C 2y'
_symmetry_space_group_name_H-M 'C 1 2/m 1'
_cell_angle_alpha 90
_cell_angle_beta 104.73
_cell_angle_gamma 90
_cell_formula_units_Z 2
_cell_length_a 9.848
_cell_length_b 18.049
_cell_length_c 5.279
_cell_volume 907.486
_database_code_amcsd 0003771
_exptl_crystal_density_diffrn 3.022
_cod_original_formula_sum
;Na.31 K.1 Mg4.75 Fe.18 Mn.01 Ti.01 Zn.01 Al.144 Ca1.85 Si7.928 B.008 O23.67
 F.33 H1.67
;
_cod_database_code 9003673

loop_
_space_group_symop_operation_xyz
x,y,z
1/2+x,1/2+y,z
x,-y,z
1/2+x,1/2-y,z
-x,y,-z
1/2-x,1/2+y,-z
-x,-y,-z
1/2-x,1/2-y,-z

loop_
_atom_site_aniso_label
_atom_site_aniso_U_11
_atom_site_aniso_U_22
_atom_site_aniso_U_33
_atom_site_aniso_U_12
_atom_site_aniso_U_13
_atom_site_aniso_U_23
NaA2 0.04044 0.02641 0.03697 0.00000 0.02932 0.00000
KA2 0.04044 0.02641 0.03697 0.00000 0.02932 0.00000
NaAm 0.00092 0.02145 0.00964 0.00000 0.00246 0.00000
KAm 0.00092 0.02145 0.00964 0.00000 0.00246 0.00000
Mg1 0.00689 0.00660 0.00806 0.00000 0.00197 0.00000
Fe1 0.00689 0.00660 0.00806 0.00000 0.00197 0.00000
Mg2 0.00643 0.00660 0.00766 0.00000 0.00197 0.00000
Fe2 0.00643 0.00660 0.00766 0.00000 0.00197 0.00000
Mn2 0.00643 0.00660 0.00766 0.00000 0.00197 0.00000
Ti2 0.00643 0.00660 0.00766 0.00000 0.00197 0.00000
Zn2 0.00643 0.00660 0.00766 0.00000 0.00197 0.00000
Mg3 0.00735 0.00660 0.00779 0.00000 0.00123 0.00000
Al3 0.00735 0.00660 0.00779 0.00000 0.00123 0.00000
Fe3 0.00735 0.00660 0.00779 0.00000 0.00123 0.00000
Ca4 0.01103 0.00825 0.01281 0.00000 0.00690 0.00000
Na4 0.01103 0.00825 0.01281 0.00000 0.00690 0.00000
Si1 0.00506 0.00495 0.00687 -0.00087 0.00123 -0.00047
Al1 0.00506 0.00495 0.00687 -0.00087 0.00123 -0.00047
B1 0.00506 0.00495 0.00687 -0.00087 0.00123 -0.00047
Si2 0.00506 0.00495 0.00660 -0.00087 0.00148 0.00000
Al2 0.00506 0.00495 0.00660 -0.00087 0.00148 0.00000
B2 0.00506 0.00495 0.00660 -0.00087 0.00148 0.00000
O1 0.00597 0.00660 0.00779 0.00000 0.00074 0.00000
O2 0.00551 0.00825 0.00832 -0.00087 0.00099 -0.00093
O3 0.00919 0.00990 0.01030 0.00000 0.00246 0.00000
F 0.00919 0.00990 0.01030 0.00000 0.00246 0.00000
O4 0.01057 0.00660 0.01122 -0.00348 0.00296 -0.00047
O5 0.00873 0.00990 0.00911 0.00000 0.00197 0.00327
O6 0.00735 0.00990 0.00792 0.00000 0.00197 -0.00233
O7 0.00965 0.00660 0.01387 0.00000 0.00197 0.00000

loop_
_atom_site_label
_atom_site_fract_x
_atom_site_fract_y
_atom_site_fract_z
_atom_site_occupancy
_atom_site_U_iso_or_equiv
_atom_site_type_symbol
_atom_site_attached_hydrogens
NaA2 0.00000 0.48300 0.00000 0.03100 0.02533 Na 0
KA2 0.00000 0.48300 0.00000 0.01900 0.02533 K 0
NaAm 0.04000 0.50000 0.09300 0.04900 0.01013 Na 0
KAm 0.04000 0.50000 0.09300 0.03100 0.01013 K 0
Mg1 0.00000 0.08800 0.50000 0.98000 0.00709 Mg 0
Fe1 0.00000 0.08800 0.50000 0.04000 0.00709 Fe 0
Mg2 0.00000 0.17700 0.00000 0.97500 0.00671 Mg 0
Fe2 0.00000 0.17700 0.00000 0.01000 0.00671 Fe 0
Mn2 0.00000 0.17700 0.00000 0.00500 0.00671 Mn 0
Ti2 0.00000 0.17700 0.00000 0.00500 0.00671 Ti 0
Zn2 0.00000 0.17700 0.00000 0.00500 0.00671 Zn 0
Mg3 0.00000 0.00000 0.00000 0.84000 0.00747 Mg 0
Al3 0.00000 0.00000 0.00000 0.08000 0.00747 Al 0
Fe3 0.00000 0.00000 0.00000 0.08000 0.00747 Fe 0
Ca4 0.00000 0.27780 0.50000 0.92500 0.01001 Ca 0
Na4 0.00000 0.27780 0.50000 0.07500 0.01001 Na 0
Si1 0.28020 0.08420 0.29740 0.99100 0.00557 Si 0
Al1 0.28020 0.08420 0.29740 0.00800 0.00557 Al 0
B1 0.28020 0.08420 0.29740 0.00100 0.00557 B 0
Si2 0.28810 0.17120 0.80470 0.99100 0.00570 Si 0
Al2 0.28810 0.17120 0.80470 0.00800 0.00570 Al 0
B2 0.28810 0.17120 0.80470 0.00100 0.00570 B 0
O1 0.11170 0.08590 0.21790 1.00000 0.00697 O 0
O2 0.11860 0.17090 0.72500 1.00000 0.00747 O 0
O3 0.10870 0.00000 0.71550 0.83500 0.00963 O 0
F 0.10870 0.00000 0.71550 0.16500 0.00963 F 0
O4 0.36470 0.24800 0.79280 1.00000 0.00963 O 0
O5 0.34650 0.13400 0.09960 1.00000 0.00937 O 0
O6 0.34370 0.11840 0.59020 1.00000 0.00861 O 0
O7 0.33740 0.00000 0.29210 1.00000 0.01001 O 0
H 0.19000 0.00000 0.75900 0.83500 0.00253 H 0

loop_
_cod_changelog_entry_id
_cod_changelog_entry_author
_cod_changelog_entry_date
_cod_changelog_entry_text
1
;cod-tools version 3.8.0
Id: cif_guess_AMCSD_atom_types 9581 2023-05-17 12:35:41Z saulius
;
2023-05-23T09:17:55+03:00
;Derived atom types and hydrogen counts
from atom names that follow the AMCSD naming convention
(Wat == water, O-H == hydroxyl).
;

loop_
_cod_related_entry_id
_cod_related_entry_database
_cod_related_entry_code
1 AMCSD 0003771
